data_2102638
loop_
_publ_author_name
'Langkilde, A.'
'Madsen, D.'
'Larsen, S.'

_publ_section_title
;
 Structures of three salts of phthalic acid; variation in crystal
 packing and geometry of the hydrogen phthalate ion
;
_journal_date_accepted 2004-07-22
_journal_date_recd_electronic 2004-01-02
_journal_issue 5
_journal_name_full 'Acta Crystallographica Section B'
_journal_page_first 502
_journal_page_last 511
_journal_paper_category FA
_journal_paper_doi 10.1107/S0108768104018051
_journal_volume 60
_journal_year 2004
_chemical_formula_moiety 'C10 H10 N3 1+, C8 H5 O4 1-'
_chemical_formula_sum 'C18 H15 N3 O4'
_chemical_formula_weight 337.33
_chemical_name_common
;
 2-(2'-pyridylamino)-pyridinium hydrogen phthalate
;
_chemical_name_systematic
;
 2-(2'-pyridylamino)-pyridinium hydrogen phthalate
;
_space_group_IT_number 14
_symmetry_cell_setting monoclinic
_symmetry_space_group_name_Hall '-P 2ybc'
_symmetry_space_group_name_H-M 'P 1 21/c 1'
_atom_sites_solution_hydrogens geom
_atom_sites_solution_primary direct
_atom_sites_solution_secondary difmap
_audit_creation_method SHELXL-97
_cell_angle_alpha 90.00
_cell_angle_beta 98.76(2)
_cell_angle_gamma 90.00
_cell_formula_units_Z 4
_cell_length_a 7.179(3)
_cell_length_b 9.0034(17)
_cell_length_c 24.610(4)
_cell_measurement_reflns_used 25
_cell_measurement_temperature 122.4(5)
_cell_measurement_theta_max 22.00
_cell_measurement_theta_min 20.21
_cell_volume 1572.1(8)
_computing_cell_refinement 'CAD-4 (Enraf-Nonius, 1989)'
_computing_data_collection 'CAD-4 (Enraf-Nonius, 1989)'
_computing_data_reduction 'DREADD (Blessing, 1987)'
_computing_molecular_graphics 'ORTEPII (Johnson, 1976)'
_computing_structure_refinement 'SHELXL-97 (Sheldrick, 1997)'
_computing_structure_solution 'SHELXS-97 (Sheldrick, 1990)'
_diffrn_ambient_temperature 122.4(5)
_diffrn_measured_fraction_theta_full 0.998
_diffrn_measured_fraction_theta_max 0.998
_diffrn_measurement_device_type 'Enraf-Nonoius CAD-4'
_diffrn_measurement_method '\w -2\q'
_diffrn_radiation_monochromator graphite
_diffrn_radiation_source 'fine-focus sealed tube'
_diffrn_radiation_type MoK\a
_diffrn_radiation_wavelength 0.71070
_diffrn_reflns_av_R_equivalents 0.0165
_diffrn_reflns_av_sigmaI/netI 0.0241
_diffrn_reflns_limit_h_max 14
_diffrn_reflns_limit_h_min -14
_diffrn_reflns_limit_k_max 17
_diffrn_reflns_limit_k_min 0
_diffrn_reflns_limit_l_max 48
_diffrn_reflns_limit_l_min 0
_diffrn_reflns_number 20676
_diffrn_reflns_theta_full 44.95
_diffrn_reflns_theta_max 44.95
_diffrn_reflns_theta_min 1.67
_diffrn_standards_decay_% 3
_diffrn_standards_interval_time 167
_diffrn_standards_number 5
_exptl_absorpt_coefficient_mu 0.103
_exptl_absorpt_correction_type none
_exptl_crystal_colour Colourless
_exptl_crystal_density_diffrn 1.425
_exptl_crystal_density_meas ?
_exptl_crystal_density_method .
_exptl_crystal_description Prismatic
_exptl_crystal_F_000 704
_exptl_crystal_size_max 0.52
_exptl_crystal_size_mid 0.32
_exptl_crystal_size_min 0.14
_refine_diff_density_max 0.690
_refine_diff_density_min -0.335
_refine_ls_extinction_method none
_refine_ls_goodness_of_fit_ref 1.176
_refine_ls_hydrogen_treatment mixed
_refine_ls_matrix_type full
_refine_ls_number_parameters 362
_refine_ls_number_reflns 12908
_refine_ls_number_restraints 0
_refine_ls_restrained_S_all 1.176
_refine_ls_R_factor_all 0.0734
_refine_ls_R_factor_gt 0.0540
_refine_ls_shift/su_max 0.022
_refine_ls_shift/su_mean 0.002
_refine_ls_structure_factor_coef Fsqd
_refine_ls_weighting_details 'calc w=1/[\s^2^(Fo^2^)+(0.0512P)^2^+0.4582P] where P=(Fo^2^+2Fc^2^)/3'
_refine_ls_weighting_scheme calc
_refine_ls_wR_factor_gt 0.1373
_refine_ls_wR_factor_ref 0.1490
_reflns_number_gt 10136
_reflns_number_total 12908
_reflns_threshold_expression >2sigma(I)
_cod_data_source_file ns5001.cif
_cod_data_source_block dpaHP
_cod_depositor_comments
;
The following automatic conversions were performed:
'_symmetry_cell_setting' value 'Monoclinic' changed to 'monoclinic'
according to '/home/saulius/struct/CIF-dictionaries/cif_core.dic'
dictionary named 'cif_core.dic' version 2.4.1 from
2010-06-29.

'_exptl_absorpt_correction_type' value 'None' changed to
'none' according to '/home/saulius/struct/CIF-dictionaries/cif_core.dic'
dictionary named 'cif_core.dic' version 2.4.1 from 2010-06-29.

Automatic conversion script
Id: cif_fix_enum 1527 2010-12-29 10:47:43Z saulius 

The following automatic conversions were performed:

'_symmetry_cell_setting' value 'Monoclinic' changed to 'monoclinic'
according to /home/saulius/struct/CIF-dictionaries/cif_core.dic
dictionary named 'cif_core.dic' version 2.4.1 from
2010-06-29.

'_exptl_absorpt_correction_type' value 'None' changed to
'none' according to
/home/saulius/struct/CIF-dictionaries/cif_core.dic dictionary named
'cif_core.dic' version 2.4.1 from 2010-06-29.

Automatic conversion script
Id: cif_fix_values 1715 2011-07-08 13:25:40Z adriana 
;
_cod_original_cell_volume 1572.2(7)
_cod_original_sg_symbol_H-M 'P 21 / c'
_cod_database_code 2102638
_cod_database_fobs_code 2102638

loop_
_symmetry_equiv_pos_as_xyz
'x, y, z'
'-x, y+1/2, -z+1/2'
'-x, -y, -z'
'x, -y-1/2, z-1/2'

loop_
_atom_site_label
_atom_site_fract_x
_atom_site_fract_y
_atom_site_fract_z
_atom_site_U_iso_or_equiv
_atom_site_adp_type
_atom_site_calc_flag
_atom_site_refinement_flags
_atom_site_occupancy
_atom_site_disorder_assembly
_atom_site_disorder_group
_atom_site_type_symbol
C1 1.22244(9) 0.89348(7) 0.19221(2) 0.01243(8) Uani d . 1 . . C
C2 1.02802(8) 0.88672(7) 0.17403(2) 0.01170(8) Uani d . 1 . . C
C3 0.90705(10) 0.96698(8) 0.20239(3) 0.01555(10) Uani d . 1 . . C
H3 0.7742(19) 0.9679(15) 0.1901(6) 0.019 Uiso d . 1 . . H
C4 0.97722(11) 1.05428(9) 0.24764(3) 0.01973(12) Uani d . 1 . . C
H4 0.890(2) 1.1092(16) 0.2664(6) 0.024 Uiso d . 1 . . H
C5 1.17061(12) 1.06238(9) 0.26497(3) 0.02031(12) Uani d . 1 . . C
H5 1.225(2) 1.1241(17) 0.2963(6) 0.024 Uiso d . 1 . . H
C6 1.29291(10) 0.98174(9) 0.23743(3) 0.01748(11) Uani d . 1 . . C
H6 1.425(2) 0.9846(16) 0.2506(6) 0.021 Uiso d . 1 . . H
C7 1.36390(9) 0.80254(7) 0.16751(3) 0.01325(9) Uani d . 1 . . C
O1 1.39024(9) 0.67131(6) 0.17712(3) 0.02141(11) Uani d . 1 . . O
O2 1.46968(8) 0.88465(6) 0.13951(3) 0.01846(9) Uani d . 1 . . O
H0 1.568(2) 0.8358(17) 0.1323(6) 0.022 Uiso d . 1 . . H
C8 0.95372(8) 0.79966(7) 0.12287(2) 0.01214(8) Uani d . 1 . . C
O3 1.06929(8) 0.76157(8) 0.09280(2) 0.02288(12) Uani d . 1 . . O
O4 0.77759(7) 0.77121(6) 0.11261(2) 0.01672(9) Uani d . 1 . . O
N1 0.25318(10) 0.42626(8) -0.02611(3) 0.01463(12) Uani d P 0.843(2) A 1 N
H1 0.246(2) 0.3619(18) -0.0530(7) 0.018 Uiso d P 0.843(2) A 1 H
C11 0.29114(11) 0.57351(10) -0.03770(4) 0.01375(12) Uani d P 0.843(2) A 1 C
N12 0.28797(12) 0.67393(9) 0.00184(4) 0.01681(13) Uani d P 0.843(2) A 1 N
C13 0.3203(3) 0.81567(17) -0.00950(7) 0.0217(3) Uani d P 0.843(2) A 1 C
H13 0.3184 0.8874 0.0187 0.026 Uiso calc PR 0.843(2) A 1 H
C14 0.3566(7) 0.8635(5) -0.0606(2) 0.0227(3) Uani d P 0.843(2) A 1 C
H14 0.3761 0.9659 -0.0671 0.027 Uiso calc PR 0.843(2) A 1 H
C15 0.3641(6) 0.7570(3) -0.10291(17) 0.0238(5) Uani d P 0.843(2) A 1 C
H15 0.3903 0.7851 -0.1382 0.029 Uiso calc PR 0.843(2) A 1 H
C16 0.3313(3) 0.6096(3) -0.09016(7) 0.0199(3) Uani d P 0.843(2) A 1 C
H16 0.3361 0.5340 -0.1168 0.024 Uiso calc PR 0.843(2) A 1 H
C21 0.21165(11) 0.37095(10) 0.02190(4) 0.01305(12) Uani d P 0.843(2) A 1 C
N22 0.19948(11) 0.45959(8) 0.06539(4) 0.01516(12) Uani d P 0.843(2) A 1 N
C23 0.16516(17) 0.40565(12) 0.11431(5) 0.01927(17) Uani d P 0.843(2) A 1 C
H23 0.1583 0.4720 0.1440 0.023 Uiso calc PR 0.843(2) A 1 H
C24 0.1402(3) 0.2559(2) 0.12144(6) 0.0203(2) Uani d P 0.843(2) A 1 C
H24 0.1196 0.2179 0.1560 0.024 Uiso calc PR 0.843(2) A 1 H
C25 0.1458(4) 0.1605(2) 0.07679(10) 0.0195(3) Uani d P 0.843(2) A 1 C
H25 0.1254 0.0570 0.0806 0.023 Uiso calc PR 0.843(2) A 1 H
C26 0.18109(19) 0.21698(13) 0.02730(5) 0.01677(17) Uani d P 0.843(2) A 1 C
H26 0.1848 0.1526 -0.0031 0.020 Uiso calc PR 0.843(2) A 1 H
N1' 0.2381(6) 0.5790(5) 0.03425(18) 0.0190(7) Uani d P 0.157(2) A 2 N
H1' 0.2265 0.6433 0.0604 0.023 Uiso calc PR 0.157(2) A 2 H
C11' 0.2854(6) 0.6374(6) -0.0151(2) 0.0152(7) Uani d P 0.157(2) A 2 C
N12' 0.3109(6) 0.5477(5) -0.0553(2) 0.0181(7) Uani d P 0.157(2) A 2 N
C13' 0.3517(17) 0.6004(14) -0.1008(4) 0.0196(13) Uani d P 0.157(2) A 2 C
H13' 0.3669 0.5418 -0.1319 0.024 Uiso calc PR 0.157(2) A 2 H
C14' 0.370(3) 0.751(3) -0.0985(10) 0.031(4) Uani d P 0.157(2) A 2 C
H14' 0.4076 0.7883 -0.1313 0.037 Uiso calc PR 0.157(2) A 2 H
C15' 0.354(4) 0.843(3) -0.0690(12) 0.033(4) Uani d P 0.157(2) A 2 C
H15' 0.3712 0.9445 -0.0774 0.040 Uiso calc PR 0.157(2) A 2 H
C16' 0.3060(19) 0.7972(15) -0.0203(5) 0.031(2) Uani d P 0.157(2) A 2 C
H16' 0.2877 0.8645 0.0081 0.038 Uiso calc PR 0.157(2) A 2 H
C21' 0.2083(6) 0.4328(5) 0.0457(2) 0.0150(7) Uani d P 0.157(2) A 2 C
N22' 0.2169(6) 0.3254(6) 0.0084(2) 0.0165(7) Uani d P 0.157(2) A 2 N
C23' 0.1879(10) 0.1822(8) 0.0185(3) 0.0170(9) Uani d P 0.157(2) A 2 C
H23' 0.1918 0.1088 -0.0091 0.020 Uiso calc PR 0.157(2) A 2 H
C24' 0.154(2) 0.1461(18) 0.0679(5) 0.025(2) Uani d P 0.157(2) A 2 C
H24' 0.1414 0.0439 0.0762 0.030 Uiso calc PR 0.157(2) A 2 H
C25' 0.1350(18) 0.2471(16) 0.1074(4) 0.027(2) Uani d P 0.157(2) A 2 C
H25' 0.1004 0.2170 0.1415 0.033 Uiso calc PR 0.157(2) A 2 H
C26' 0.1670(9) 0.3941(7) 0.0972(3) 0.0197(9) Uani d P 0.157(2) A 2 C
H26' 0.1611 0.4674 0.1246 0.024 Uiso calc PR 0.157(2) A 2 H

loop_
_atom_site_aniso_label
_atom_site_aniso_U_11
_atom_site_aniso_U_22
_atom_site_aniso_U_33
_atom_site_aniso_U_12
_atom_site_aniso_U_13
_atom_site_aniso_U_23
C1 0.0128(2) 0.0128(2) 0.01187(19) -0.00021(16) 0.00241(15) -0.00070(16)
C2 0.01252(19) 0.01161(19) 0.01139(18) -0.00002(15) 0.00312(15) -0.00127(15)
C3 0.0149(2) 0.0165(2) 0.0159(2) 0.00070(18) 0.00460(18) -0.00426(18)
C4 0.0218(3) 0.0203(3) 0.0180(2) 0.0012(2) 0.0063(2) -0.0074(2)
C5 0.0234(3) 0.0213(3) 0.0161(2) -0.0009(2) 0.0026(2) -0.0077(2)
C6 0.0167(2) 0.0196(3) 0.0154(2) -0.0010(2) 0.00018(19) -0.0047(2)
C7 0.0119(2) 0.0135(2) 0.0143(2) 0.00021(16) 0.00195(16) -0.00025(16)
O1 0.0215(2) 0.01339(19) 0.0308(3) 0.00298(17) 0.0088(2) 0.00323(18)
O2 0.01606(19) 0.0170(2) 0.0244(2) 0.00133(16) 0.00974(17) 0.00284(17)
C8 0.01211(19) 0.01270(19) 0.01209(19) -0.00031(16) 0.00334(15) -0.00148(16)
O3 0.0149(2) 0.0369(3) 0.0180(2) -0.0017(2) 0.00614(16) -0.0128(2)
O4 0.01225(17) 0.0200(2) 0.0184(2) -0.00273(15) 0.00383(14) -0.00658(16)
N1 0.0190(3) 0.0124(2) 0.0124(2) -0.00179(19) 0.00221(19) -0.00095(17)
C11 0.0138(3) 0.0138(3) 0.0138(3) -0.0008(2) 0.0023(2) 0.0003(2)
N12 0.0214(3) 0.0121(3) 0.0183(3) -0.0013(2) 0.0072(2) -0.0010(2)
C13 0.0276(6) 0.0137(4) 0.0257(7) -0.0022(3) 0.0100(6) 0.0017(4)
C14 0.0245(6) 0.0157(8) 0.0294(9) -0.0020(5) 0.0091(6) 0.0057(6)
C15 0.0231(8) 0.0217(7) 0.0259(11) -0.0025(5) 0.0017(6) 0.0086(6)
C16 0.0228(6) 0.0220(6) 0.0150(6) -0.0017(4) 0.0034(4) 0.0009(5)
C21 0.0142(3) 0.0113(3) 0.0134(3) -0.0003(2) 0.0012(2) -0.0005(2)
N22 0.0193(3) 0.0128(2) 0.0142(3) -0.0010(2) 0.0052(2) -0.0014(2)
C23 0.0261(4) 0.0171(4) 0.0161(4) -0.0021(3) 0.0080(4) -0.0011(3)
C24 0.0257(5) 0.0178(4) 0.0184(5) -0.0021(3) 0.0061(6) 0.0042(5)
C25 0.0238(6) 0.0152(4) 0.0199(8) -0.0017(4) 0.0046(5) 0.0044(5)
C26 0.0218(4) 0.0115(4) 0.0165(4) -0.0008(3) 0.0014(3) -0.0010(3)
N1' 0.0237(18) 0.0136(13) 0.0206(16) 0.0010(12) 0.0067(13) -0.0008(11)
C11' 0.0163(16) 0.0126(15) 0.0170(17) -0.0003(12) 0.0039(13) -0.0007(14)
N12' 0.0189(16) 0.0208(17) 0.0147(15) 0.0007(13) 0.0024(13) -0.0028(13)
C13' 0.022(3) 0.019(2) 0.017(3) 0.004(2) 0.000(2) -0.002(3)
C14' 0.025(6) 0.053(9) 0.017(3) 0.002(5) 0.011(3) 0.013(4)
C15' 0.035(5) 0.023(7) 0.042(11) -0.002(5) 0.008(6) 0.013(5)
C16' 0.025(3) 0.043(5) 0.026(4) 0.009(3) 0.003(3) -0.013(3)
C21' 0.0156(15) 0.0127(14) 0.0172(18) 0.0014(11) 0.0043(13) 0.0006(14)
N22' 0.0164(14) 0.0156(16) 0.0171(15) -0.0009(12) 0.0015(12) -0.0009(13)
C23' 0.023(2) 0.013(2) 0.016(2) -0.0024(19) 0.0055(16) -0.0012(16)
C24' 0.018(2) 0.043(6) 0.016(3) 0.005(3) 0.004(2) 0.000(3)
C25' 0.022(2) 0.036(5) 0.023(4) -0.003(3) 0.001(3) 0.017(4)
C26' 0.022(2) 0.020(2) 0.017(2) 0.0009(15) 0.0041(19) -0.0053(18)

loop_
_atom_type_symbol
_atom_type_description
_atom_type_scat_dispersion_real
_atom_type_scat_dispersion_imag
_atom_type_scat_source
H H 0.0000 0.0000 'International Tables Vol C Tables 4.2.6.8 and 6.1.1.4'
C C 0.0033 0.0016 'International Tables Vol C Tables 4.2.6.8 and 6.1.1.4'
N N 0.0061 0.0033 'International Tables Vol C Tables 4.2.6.8 and 6.1.1.4'
O O 0.0106 0.0060 'International Tables Vol C Tables 4.2.6.8 and 6.1.1.4'

loop_
_geom_angle_atom_site_label_1
_geom_angle_atom_site_label_2
_geom_angle_atom_site_label_3
_geom_angle
_geom_angle_publ_flag
C6 C1 C2 120.08(6) yes
C6 C1 C7 116.53(6) yes
C2 C1 C7 123.29(6) yes
C3 C2 C1 118.91(6) yes
C3 C2 C8 121.20(6) yes
C1 C2 C8 119.82(5) yes
C4 C3 C2 120.99(7) yes
C4 C3 H3 118.0(8) yes
C2 C3 H3 120.9(8) yes
C5 C4 C3 119.83(7) yes
C5 C4 H4 120.9(9) yes
C3 C4 H4 119.2(9) yes
C4 C5 C6 119.82(7) yes
C4 C5 H5 122.0(9) yes
C6 C5 H5 118.2(9) yes
C5 C6 C1 120.35(7) yes
C5 C6 H6 119.2(8) yes
C1 C6 H6 120.4(8) yes
O1 C7 O2 124.01(6) yes
O1 C7 C1 123.10(6) yes
O2 C7 C1 112.47(6) yes
C7 O2 H0 111.6(10) yes
O3 C8 O4 123.94(6) yes
O3 C8 C2 117.21(6) yes
O4 C8 C2 118.85(6) yes
C21 N1 C11 127.17(8) yes
C21 N1 H1 114.8(11) yes
C11 N1 H1 117.8(11) yes
N12 C11 N1 118.13(8) yes
N12 C11 C16 122.95(12) yes
N1 C11 C16 118.92(13) yes
C11 N12 C13 118.29(10) yes
N12 C13 C14 123.2(2) yes
N12 C13 H13 118.4 yes
C14 C13 H13 118.4 yes
C13 C14 C15 119.1(3) yes
C13 C14 H14 120.4 yes
C15 C14 H14 120.4 yes
C16 C15 C14 116.8(4) yes
C16 C15 H15 121.6 yes
C14 C15 H15 121.6 yes
C15 C16 C11 119.6(2) yes
C15 C16 H16 120.2 yes
C11 C16 H16 120.2 yes
N22 C21 N1 121.56(8) yes
N22 C21 C26 118.44(8) yes
N1 C21 C26 120.00(9) yes
C21 N22 C23 122.38(8) yes
N22 C23 C24 120.63(11) yes
N22 C23 H23 119.7 yes
C24 C23 H23 119.7 yes
C23 C24 C25 118.81(14) yes
C23 C24 H24 120.6 yes
C25 C24 H24 120.6 yes
C26 C25 C24 119.85(16) yes
C26 C25 H25 120.1 yes
C24 C25 H25 120.1 yes
C25 C26 C21 119.83(13) yes
C25 C26 H26 120.1 yes
C21 C26 H26 120.1 yes
C21' N1' C11' 126.9(5) yes
C21' N1' H1' 116.5 yes
C11' N1' H1' 116.5 yes
N12' C11' N1' 119.9(4) yes
N12' C11' C16' 120.9(6) yes
N1' C11' C16' 119.2(6) yes
C13' N12' C11' 120.4(7) yes
N12' C13' C14' 111.3(11) yes
N12' C13' H13' 124.4 yes
C14' C13' H13' 124.4 yes
C15' C14' C13' 138(2) yes
C15' C14' H14' 110.9 yes
C13' C14' H14' 110.9 yes
C14' C15' C16' 114(2) yes
C14' C15' H15' 122.8 yes
C16' C15' H15' 122.8 yes
C15' C16' C11' 114.9(11) yes
C15' C16' H16' 122.5 yes
C11' C16' H16' 122.5 yes
N22' C21' N1' 121.8(5) yes
N22' C21' C26' 118.8(4) yes
N1' C21' C26' 119.4(5) yes
C23' N22' C21' 123.0(5) yes
C24' C23' N22' 117.7(8) yes
C24' C23' H23' 121.2 yes
N22' C23' H23' 121.2 yes
C23' C24' C25' 123.4(13) yes
C23' C24' H24' 118.3 yes
C25' C24' H24' 118.3 yes
C24' C25' C26' 118.6(10) yes
C24' C25' H25' 120.7 yes
C26' C25' H25' 120.7 yes
C25' C26' C21' 118.3(6) yes
C25' C26' H26' 120.8 yes
C21' C26' H26' 120.8 yes

loop_
_geom_bond_atom_site_label_1
_geom_bond_atom_site_label_2
_geom_bond_distance
_geom_bond_publ_flag
C1 C6 1.3979(9) yes
C1 C2 1.4007(10) yes
C1 C7 1.5031(9) yes
C2 C3 1.3957(9) yes
C2 C8 1.5099(9) yes
C3 C4 1.3931(10) yes
C3 H3 0.955(14) yes
C4 C5 1.3909(13) yes
C4 H4 0.969(15) yes
C5 C6 1.3924(11) yes
C5 H5 0.981(15) yes
C6 H6 0.955(14) yes
C7 O1 1.2141(9) yes
C7 O2 1.3258(9) yes
O2 H0 0.869(14) yes
C8 O3 1.2412(8) yes
C8 O4 1.2772(9) yes
N1 C21 1.3564(11) yes
N1 C11 1.3917(11) yes
N1 H1 0.875(16) yes
C11 N12 1.3310(14) yes
C11 C16 1.4033(18) yes
N12 C13 1.3342(17) yes
C13 C14 1.391(5) yes
C13 H13 0.9500 yes
C14 C15 1.423(5) yes
C14 H14 0.9500 yes
C15 C16 1.392(4) yes
C15 H15 0.9500 yes
C16 H16 0.9500 yes
C21 N22 1.3484(13) yes
C21 C26 1.4129(14) yes
N22 C23 1.3552(13) yes
C23 C24 1.375(2) yes
C23 H23 0.9500 yes
C24 C25 1.400(3) yes
C24 H24 0.9500 yes
C25 C26 1.378(2) yes
C25 H25 0.9500 yes
C26 H26 0.9500 yes
N1' C21' 1.369(6) yes
N1' C11' 1.411(6) yes
N1' H1' 0.8800 yes
C11' N12' 1.311(8) yes
C11' C16' 1.454(14) yes
N12' C13' 1.292(11) yes
C13' C14' 1.36(3) yes
C13' H13' 0.9500 yes
C14' C15' 1.12(3) yes
C14' H14' 0.9500 yes
C15' C16' 1.36(3) yes
C15' H15' 0.9500 yes
C16' H16' 0.9500 yes
C21' N22' 1.341(7) yes
C21' C26' 1.389(8) yes
N22' C23' 1.335(8) yes
C23' C24' 1.319(14) yes
C23' H23' 0.9500 yes
C24' C25' 1.352(18) yes
C24' H24' 0.9500 yes
C25' C26' 1.373(15) yes
C25' H25' 0.9500 yes
C26' H26' 0.9500 yes

loop_
_geom_hbond_atom_site_label_D
_geom_hbond_atom_site_label_H
_geom_hbond_atom_site_label_A
_geom_hbond_site_symmetry_A
_geom_hbond_distance_DH
_geom_hbond_distance_HA
_geom_hbond_distance_DA
_geom_hbond_angle_DHA
O2 H0 O4 1_655 0.869(14) 1.753(14) 2.6103(11) 168.6(15)
N1 H1 O4 3_665 0.875(16) 1.882(16) 2.7565(9) 177.3(16)
N1 H1 O3 3_665 0.875(16) 2.579(16) 3.1236(12) 121.2(12)
N1' H1' O3 1_455 0.88 1.82 2.604(4) 147.1

loop_
_geom_torsion_atom_site_label_1
_geom_torsion_atom_site_label_2
_geom_torsion_atom_site_label_3
_geom_torsion_atom_site_label_4
_geom_torsion
_geom_torsion_publ_flag
C6 C1 C2 C3 -1.20(10) yes
C7 C1 C2 C3 175.11(6) yes
C6 C1 C2 C8 175.81(6) yes
C7 C1 C2 C8 -7.88(9) yes
C1 C2 C3 C4 0.84(10) yes
C8 C2 C3 C4 -176.12(7) yes
C2 C3 C4 C5 0.15(12) yes
C3 C4 C5 C6 -0.80(13) yes
C4 C5 C6 C1 0.44(12) yes
C2 C1 C6 C5 0.57(11) yes
C7 C1 C6 C5 -175.99(7) yes
C6 C1 C7 O1 99.79(8) yes
C2 C1 C7 O1 -76.64(9) yes
C6 C1 C7 O2 -73.09(8) yes
C2 C1 C7 O2 110.47(7) yes
C3 C2 C8 O3 163.04(7) yes
C1 C2 C8 O3 -13.90(9) yes
C3 C2 C8 O4 -16.07(9) yes
C1 C2 C8 O4 166.99(6) yes
C21 N1 C11 N12 0.20(13) yes
C21 N1 C11 C16 -179.95(13) yes
N1 C11 N12 C13 -178.58(13) yes
C16 C11 N12 C13 1.6(2) yes
C11 N12 C13 C14 0.2(4) yes
N12 C13 C14 C15 -1.4(6) yes
C13 C14 C15 C16 0.9(6) yes
C14 C15 C16 C11 0.7(5) yes
N12 C11 C16 C15 -2.0(3) yes
N1 C11 C16 C15 178.1(3) yes
C11 N1 C21 N22 1.17(13) yes
C11 N1 C21 C26 -178.45(9) yes
N1 C21 N22 C23 -177.45(9) yes
C26 C21 N22 C23 2.17(14) yes
C21 N22 C23 C24 -0.29(19) yes
N22 C23 C24 C25 -1.7(3) yes
C23 C24 C25 C26 1.8(4) yes
C24 C25 C26 C21 0.1(3) yes
N22 C21 C26 C25 -2.0(2) yes
N1 C21 C26 C25 177.59(16) yes
C21' N1' C11' N12' -2.2(8) yes
C21' N1' C11' C16' 178.1(7) yes
N1' C11' N12' C13' 179.0(7) yes
C16' C11' N12' C13' -1.3(11) yes
C11' N12' C13' C14' 2.6(17) yes
N12' C13' C14' C15' -4(5) yes
C13' C14' C15' C16' 2(6) yes
C14' C15' C16' C11' 0(4) yes
N12' C11' C16' C15' 0(2) yes
N1' C11' C16' C15' 179.4(17) yes
C11' N1' C21' N22' -1.9(8) yes
C11' N1' C21' C26' 178.4(5) yes
N1' C21' N22' C23' -179.8(5) yes
C26' C21' N22' C23' -0.1(8) yes
C21' N22' C23' C24' -1.6(12) yes
N22' C23' C24' C25' 4(2) yes
C23' C24' C25' C26' -5(2) yes
C24' C25' C26' C21' 3.1(15) yes
N22' C21' C26' C25' -0.7(10) yes
N1' C21' C26' C25' 179.1(7) yes
